data_1553109
loop_
_publ_author_name
'Zhu, Hai-Tao'
'Fan, Ming-Jin'
'Yang, De-Suo'
'Wang, Xiao-Ling'
'Ke, Sen'
'Zhang, Chao-Yang'
'Guan, Zheng-Hui'

_publ_section_title
;
 An iodine-promoted Meyer--Schuster rearrangement for the synthesis of
 \a-iodo unsaturated ketones
;
_journal_issue 5
_journal_name_full 'Organic Chemistry Frontiers'
_journal_page_first 506
_journal_paper_doi 10.1039/C5QO00048C
_journal_volume 2
_journal_year 2015
_chemical_formula_sum 'C23 H17 I O3'
_chemical_formula_weight 468.27
_space_group_IT_number 15
_space_group_name_Hall '-C 2yc'
_space_group_name_H-M_alt 'C 1 2/c 1'
_symmetry_cell_setting monoclinic
_symmetry_space_group_name_H-M 'C 1 2/c 1'
_atom_sites_solution_hydrogens geom
_atom_sites_solution_primary direct
_atom_sites_solution_secondary difmap
_audit_creation_method SHELXL-97
_audit_update_record
;
2015-01-18 deposited with the CCDC.
2015-03-13 downloaded from the CCDC.
;
_cell_angle_alpha 90.00
_cell_angle_beta 111.863(4)
_cell_angle_gamma 90.00
_cell_formula_units_Z 8
_cell_length_a 26.291(14)
_cell_length_b 8.781(5)
_cell_length_c 18.363(10)
_cell_measurement_reflns_used 5517
_cell_measurement_temperature 296(2)
_cell_measurement_theta_max 25.13
_cell_measurement_theta_min 2.39
_cell_volume 3934(4)
_computing_cell_refinement 'Bruker SAINT'
_computing_data_collection 'Bruker APEX2'
_computing_data_reduction 'Bruker SAINT'
_computing_molecular_graphics 'Bruker SHELXTL'
_computing_publication_material 'Bruker SHELXTL'
_computing_structure_refinement 'SHELXL-97 (Sheldrick, 2008)'
_computing_structure_solution 'SHELXS-97 (Sheldrick, 2008)'
_diffrn_ambient_temperature 296(2)
_diffrn_measured_fraction_theta_full 0.998
_diffrn_measured_fraction_theta_max 0.998
_diffrn_measurement_device_type 'Bruker APEX-II CCD'
_diffrn_measurement_method '\f and \w scans'
_diffrn_radiation_monochromator graphite
_diffrn_radiation_source 'fine-focus sealed tube'
_diffrn_radiation_type MoK\a
_diffrn_radiation_wavelength 0.71073
_diffrn_reflns_av_R_equivalents 0.0316
_diffrn_reflns_av_sigmaI/netI 0.0296
_diffrn_reflns_limit_h_max 31
_diffrn_reflns_limit_h_min -31
_diffrn_reflns_limit_k_max 10
_diffrn_reflns_limit_k_min -10
_diffrn_reflns_limit_l_max 21
_diffrn_reflns_limit_l_min -22
_diffrn_reflns_number 13931
_diffrn_reflns_theta_full 25.50
_diffrn_reflns_theta_max 25.50
_diffrn_reflns_theta_min 2.39
_exptl_absorpt_coefficient_mu 1.647
_exptl_absorpt_correction_T_max 0.8795
_exptl_absorpt_correction_T_min 0.7031
_exptl_absorpt_correction_type multi-scan
_exptl_absorpt_process_details SADABS
_exptl_crystal_colour yellow
_exptl_crystal_density_diffrn 1.581
_exptl_crystal_density_method 'not measured'
_exptl_crystal_description block
_exptl_crystal_F_000 1856
_exptl_crystal_size_max 0.23
_exptl_crystal_size_mid 0.21
_exptl_crystal_size_min 0.08
_refine_diff_density_max 0.256
_refine_diff_density_min -0.321
_refine_diff_density_rms 0.053
_refine_ls_extinction_coef 0.00444(10)
_refine_ls_extinction_expression Fc^*^=kFc[1+0.001xFc^2^\l^3^/sin(2\q)]^-1/4^
_refine_ls_extinction_method SHELXL
_refine_ls_goodness_of_fit_ref 1.055
_refine_ls_hydrogen_treatment constr
_refine_ls_matrix_type full
_refine_ls_number_parameters 246
_refine_ls_number_reflns 3666
_refine_ls_number_restraints 0
_refine_ls_restrained_S_all 1.055
_refine_ls_R_factor_all 0.0365
_refine_ls_R_factor_gt 0.0247
_refine_ls_shift/su_max 0.003
_refine_ls_shift/su_mean 0.000
_refine_ls_structure_factor_coef Fsqd
_refine_ls_weighting_details 'calc w=1/[\s^2^(Fo^2^)+(0.0152P)^2^+3.7400P] where P=(Fo^2^+2Fc^2^)/3'
_refine_ls_weighting_scheme calc
_refine_ls_wR_factor_gt 0.0479
_refine_ls_wR_factor_ref 0.0529
_reflns_number_gt 2987
_reflns_number_total 3666
_reflns_threshold_expression >2sigma(I)
_cod_data_source_file c5qo00048c2.cif
_cod_data_source_block c2c
_cod_depositor_comments
;
The following automatic conversions were performed:

data item '_symmetry_cell_setting' value 'Monoclinic' was changed to
'monoclinic' in accordance with the
/home/saulius/struct/COD-crude-data/automatic-downloads/DataCite-retrospective/RSC/depositions/lib/dictionaries/cif_core.dic
dictionary named 'cif_core.dic' version 2.4.2 last updated on
2011-04-26.

Automatic conversion script
Id: cif_fix_values 6909 2019-04-08 15:41:33Z antanas 
;
_cod_original_cell_volume 3935(4)
_cod_original_sg_symbol_H-M C2/c
_cod_database_code 1553109

loop_
_symmetry_equiv_pos_as_xyz
'x, y, z'
'-x, y, -z+1/2'
'x+1/2, y+1/2, z'
'-x+1/2, y+1/2, -z+1/2'
'-x, -y, -z'
'x, -y, z-1/2'
'-x+1/2, -y+1/2, -z'
'x+1/2, -y+1/2, z-1/2'

loop_
_atom_site_label
_atom_site_type_symbol
_atom_site_fract_x
_atom_site_fract_y
_atom_site_fract_z
_atom_site_U_iso_or_equiv
_atom_site_adp_type
_atom_site_occupancy
_atom_site_symmetry_multiplicity
_atom_site_calc_flag
_atom_site_refinement_flags
C1 C 0.08427(11) -0.1591(3) 0.95481(16) 0.0449(6) Uani 1 1 d .
H1 H 0.0863 -0.1522 1.0063 0.054 Uiso 1 1 calc R
C2 C 0.09717(12) -0.2935(3) 0.92771(19) 0.0542(7) Uani 1 1 d .
H2 H 0.1077 -0.3774 0.9609 0.065 Uiso 1 1 calc R
C3 C 0.09460(13) -0.3048(4) 0.8525(2) 0.0631(9) Uani 1 1 d .
H3 H 0.1041 -0.3955 0.8347 0.076 Uiso 1 1 calc R
C4 C 0.07808(14) -0.1829(4) 0.80326(18) 0.0675(9) Uani 1 1 d .
H4 H 0.0760 -0.1912 0.7517 0.081 Uiso 1 1 calc R
C5 C 0.06440(11) -0.0477(3) 0.82922(15) 0.0509(7) Uani 1 1 d .
H5 H 0.0525 0.0345 0.7951 0.061 Uiso 1 1 calc R
C6 C 0.06840(10) -0.0343(3) 0.90617(14) 0.0362(6) Uani 1 1 d .
C7 C 0.05548(10) 0.1126(3) 0.93493(14) 0.0363(6) Uani 1 1 d .
C8 C 0.09032(11) 0.1743(3) 1.00151(14) 0.0380(6) Uani 1 1 d .
C9 C 0.14702(11) 0.1202(3) 1.04754(15) 0.0410(6) Uani 1 1 d .
C10 C 0.18369(10) 0.0814(3) 1.00519(14) 0.0384(6) Uani 1 1 d .
C11 C 0.17991(11) 0.1579(3) 0.93755(16) 0.0478(7) Uani 1 1 d .
H11 H 0.1517 0.2273 0.9153 0.057 Uiso 1 1 calc R
C12 C 0.21722(13) 0.1329(4) 0.90262(18) 0.0581(8) Uani 1 1 d .
H12 H 0.2144 0.1858 0.8574 0.070 Uiso 1 1 calc R
C13 C 0.25869(13) 0.0293(4) 0.93489(18) 0.0585(8) Uani 1 1 d .
H13 H 0.2837 0.0108 0.9111 0.070 Uiso 1 1 calc R
C14 C 0.26316(12) -0.0463(3) 1.00186(17) 0.0525(7) Uani 1 1 d .
H14 H 0.2914 -0.1159 1.0235 0.063 Uiso 1 1 calc R
C15 C 0.22645(11) -0.0211(3) 1.03793(15) 0.0427(6) Uani 1 1 d .
C16 C 0.23178(13) -0.1130(3) 1.10928(18) 0.0529(8) Uani 1 1 d .
C17 C 0.28986(18) -0.1854(6) 1.2348(2) 0.1287(19) Uani 1 1 d .
H17A H 0.2571 -0.1898 1.2464 0.193 Uiso 1 1 calc R
H17B H 0.3191 -0.1422 1.2787 0.193 Uiso 1 1 calc R
H17C H 0.2998 -0.2863 1.2250 0.193 Uiso 1 1 calc R
C18 C 0.00268(11) 0.1826(3) 0.88646(14) 0.0388(6) Uani 1 1 d .
C19 C 0.00095(13) 0.3268(3) 0.85585(16) 0.0544(8) Uani 1 1 d .
H19 H 0.0332 0.3819 0.8674 0.065 Uiso 1 1 calc R
C20 C -0.04818(16) 0.3901(4) 0.80828(18) 0.0689(10) Uani 1 1 d .
H20 H -0.0488 0.4866 0.7871 0.083 Uiso 1 1 calc R
C21 C -0.09539(16) 0.3124(5) 0.79234(19) 0.0745(11) Uani 1 1 d .
H21 H -0.1285 0.3566 0.7612 0.089 Uiso 1 1 calc R
C22 C -0.09488(13) 0.1689(4) 0.82160(19) 0.0685(10) Uani 1 1 d .
H22 H -0.1275 0.1160 0.8105 0.082 Uiso 1 1 calc R
C23 C -0.04577(12) 0.1030(3) 0.86762(16) 0.0503(7) Uani 1 1 d .
H23 H -0.0453 0.0041 0.8861 0.060 Uiso 1 1 calc R
I1 I 0.067918(8) 0.35633(2) 1.057444(11) 0.05418(10) Uani 1 1 d .
O1 O 0.16416(9) 0.1167(2) 1.11829(11) 0.0644(6) Uani 1 1 d .
O2 O 0.19845(10) -0.1991(3) 1.11367(13) 0.0709(6) Uani 1 1 d .
O3 O 0.27996(9) -0.0899(3) 1.16478(13) 0.0894(8) Uani 1 1 d .

loop_
_atom_site_aniso_label
_atom_site_aniso_U_11
_atom_site_aniso_U_22
_atom_site_aniso_U_33
_atom_site_aniso_U_23
_atom_site_aniso_U_13
_atom_site_aniso_U_12
C1 0.0491(17) 0.0424(15) 0.0425(15) -0.0035(12) 0.0163(13) 0.0002(13)
C2 0.0543(19) 0.0376(14) 0.066(2) 0.0000(14) 0.0162(16) 0.0003(13)
C3 0.062(2) 0.0525(18) 0.066(2) -0.0255(17) 0.0138(17) 0.0056(15)
C4 0.077(2) 0.077(2) 0.0409(18) -0.0197(16) 0.0138(17) 0.0117(18)
C5 0.0590(19) 0.0542(17) 0.0352(15) -0.0030(13) 0.0126(14) 0.0075(14)
C6 0.0325(14) 0.0399(14) 0.0340(14) -0.0032(11) 0.0097(11) 0.0005(11)
C7 0.0411(15) 0.0376(14) 0.0310(13) 0.0034(10) 0.0143(12) 0.0050(11)
C8 0.0458(16) 0.0364(14) 0.0315(14) -0.0016(10) 0.0143(12) 0.0077(11)
C9 0.0450(16) 0.0374(14) 0.0330(15) -0.0048(11) 0.0058(12) 0.0051(12)
C10 0.0378(15) 0.0371(13) 0.0359(14) -0.0048(11) 0.0086(12) -0.0007(11)
C11 0.0455(17) 0.0488(15) 0.0436(16) 0.0052(13) 0.0103(13) 0.0025(13)
C12 0.056(2) 0.070(2) 0.0499(18) 0.0078(16) 0.0216(16) -0.0052(17)
C13 0.055(2) 0.066(2) 0.063(2) -0.0008(16) 0.0316(17) -0.0007(16)
C14 0.0466(18) 0.0548(17) 0.0565(19) 0.0002(15) 0.0195(15) 0.0073(14)
C15 0.0414(16) 0.0431(15) 0.0393(15) -0.0028(12) 0.0099(13) 0.0020(12)
C16 0.0484(19) 0.062(2) 0.0499(18) 0.0057(15) 0.0195(16) 0.0187(15)
C17 0.102(4) 0.203(5) 0.062(3) 0.066(3) 0.009(2) 0.018(3)
C18 0.0439(16) 0.0446(15) 0.0283(13) -0.0008(11) 0.0137(12) 0.0056(12)
C19 0.062(2) 0.0528(18) 0.0430(16) 0.0063(13) 0.0139(15) 0.0068(15)
C20 0.089(3) 0.061(2) 0.0455(19) 0.0091(15) 0.0124(19) 0.030(2)
C21 0.066(2) 0.099(3) 0.048(2) -0.0001(19) 0.0092(18) 0.041(2)
C22 0.0404(19) 0.108(3) 0.056(2) -0.011(2) 0.0157(16) 0.0056(19)
C23 0.0491(18) 0.0616(18) 0.0417(16) -0.0004(13) 0.0188(14) 0.0020(14)
I1 0.06699(16) 0.04657(12) 0.04656(13) -0.00701(9) 0.01833(10) 0.01665(9)
O1 0.0680(14) 0.0839(15) 0.0307(11) -0.0049(10) 0.0061(10) 0.0293(11)
O2 0.0755(16) 0.0706(14) 0.0702(16) 0.0181(12) 0.0314(13) 0.0034(13)
O3 0.0558(15) 0.143(2) 0.0551(14) 0.0341(15) 0.0039(12) 0.0047(15)

loop_
_atom_type_symbol
_atom_type_description
_atom_type_scat_dispersion_real
_atom_type_scat_dispersion_imag
_atom_type_scat_source
C C 0.0033 0.0016 'International Tables Vol C Tables 4.2.6.8 and 6.1.1.4'
H H 0.0000 0.0000 'International Tables Vol C Tables 4.2.6.8 and 6.1.1.4'
O O 0.0106 0.0060 'International Tables Vol C Tables 4.2.6.8 and 6.1.1.4'
I I -0.4742 1.8119 'International Tables Vol C Tables 4.2.6.8 and 6.1.1.4'

loop_
_geom_angle_atom_site_label_1
_geom_angle_atom_site_label_2
_geom_angle_atom_site_label_3
_geom_angle
C2 C1 C6 120.4(3)
C2 C1 H1 119.8
C6 C1 H1 119.8
C3 C2 C1 120.3(3)
C3 C2 H2 119.8
C1 C2 H2 119.8
C2 C3 C4 119.9(3)
C2 C3 H3 120.0
C4 C3 H3 120.0
C3 C4 C5 120.5(3)
C3 C4 H4 119.8
C5 C4 H4 119.8
C4 C5 C6 119.8(3)
C4 C5 H5 120.1
C6 C5 H5 120.1
C1 C6 C5 119.0(2)
C1 C6 C7 121.1(2)
C5 C6 C7 119.9(2)
C8 C7 C18 123.5(2)
C8 C7 C6 120.6(2)
C18 C7 C6 115.9(2)
C7 C8 C9 126.0(2)
C7 C8 I1 122.26(19)
C9 C8 I1 111.64(16)
O1 C9 C10 120.2(2)
O1 C9 C8 120.8(2)
C10 C9 C8 118.9(2)
C11 C10 C15 118.6(2)
C11 C10 C9 121.0(2)
C15 C10 C9 120.0(2)
C12 C11 C10 121.1(3)
C12 C11 H11 119.4
C10 C11 H11 119.4
C13 C12 C11 119.6(3)
C13 C12 H12 120.2
C11 C12 H12 120.2
C14 C13 C12 120.0(3)
C14 C13 H13 120.0
C12 C13 H13 120.0
C13 C14 C15 121.0(3)
C13 C14 H14 119.5
C15 C14 H14 119.5
C14 C15 C10 119.7(3)
C14 C15 C16 118.7(2)
C10 C15 C16 121.6(2)
O2 C16 O3 124.8(3)
O2 C16 C15 124.9(3)
O3 C16 C15 110.2(3)
O3 C17 H17A 109.5
O3 C17 H17B 109.5
H17A C17 H17B 109.5
O3 C17 H17C 109.5
H17A C17 H17C 109.5
H17B C17 H17C 109.5
C23 C18 C19 118.4(3)
C23 C18 C7 120.9(2)
C19 C18 C7 120.6(3)
C20 C19 C18 120.6(3)
C20 C19 H19 119.7
C18 C19 H19 119.7
C21 C20 C19 120.2(3)
C21 C20 H20 119.9
C19 C20 H20 119.9
C20 C21 C22 120.5(3)
C20 C21 H21 119.8
C22 C21 H21 119.8
C21 C22 C23 119.8(3)
C21 C22 H22 120.1
C23 C22 H22 120.1
C18 C23 C22 120.5(3)
C18 C23 H23 119.8
C22 C23 H23 119.8
C16 O3 C17 113.3(3)

loop_
_geom_bond_atom_site_label_1
_geom_bond_atom_site_label_2
_geom_bond_distance
C1 C2 1.372(4)
C1 C6 1.377(3)
C1 H1 0.9300
C2 C3 1.362(4)
C2 H2 0.9300
C3 C4 1.363(4)
C3 H3 0.9300
C4 C5 1.377(4)
C4 H4 0.9300
C5 C6 1.382(3)
C5 H5 0.9300
C6 C7 1.480(3)
C7 C8 1.339(3)
C7 C18 1.475(4)
C8 C9 1.491(4)
C8 I1 2.099(2)
C9 O1 1.206(3)
C9 C10 1.486(4)
C10 C11 1.382(4)
C10 C15 1.390(3)
C11 C12 1.375(4)
C11 H11 0.9300
C12 C13 1.373(4)
C12 H12 0.9300
C13 C14 1.364(4)
C13 H13 0.9300
C14 C15 1.377(4)
C14 H14 0.9300
C15 C16 1.500(4)
C16 O2 1.183(4)
C16 O3 1.312(4)
C17 O3 1.476(4)
C17 H17A 0.9600
C17 H17B 0.9600
C17 H17C 0.9600
C18 C23 1.379(4)
C18 C19 1.380(4)
C19 C20 1.378(4)
C19 H19 0.9300
C20 C21 1.350(5)
C20 H20 0.9300
C21 C22 1.367(5)
C21 H21 0.9300
C22 C23 1.380(4)
C22 H22 0.9300
C23 H23 0.9300

loop_
_geom_torsion_atom_site_label_1
_geom_torsion_atom_site_label_2
_geom_torsion_atom_site_label_3
_geom_torsion_atom_site_label_4
_geom_torsion
C6 C1 C2 C3 0.3(4)
C1 C2 C3 C4 -1.3(5)
C2 C3 C4 C5 0.6(5)
C3 C4 C5 C6 1.2(5)
C2 C1 C6 C5 1.5(4)
C2 C1 C6 C7 -178.7(2)
C4 C5 C6 C1 -2.2(4)
C4 C5 C6 C7 178.0(3)
C1 C6 C7 C8 50.2(4)
C5 C6 C7 C8 -130.0(3)
C1 C6 C7 C18 -129.2(3)
C5 C6 C7 C18 50.5(3)
C18 C7 C8 C9 -171.7(2)
C6 C7 C8 C9 8.8(4)
C18 C7 C8 I1 12.3(4)
C6 C7 C8 I1 -167.15(17)
C7 C8 C9 O1 -139.2(3)
I1 C8 C9 O1 37.2(3)
C7 C8 C9 C10 45.4(4)
I1 C8 C9 C10 -138.24(19)
O1 C9 C10 C11 -143.3(3)
C8 C9 C10 C11 32.2(3)
O1 C9 C10 C15 29.6(4)
C8 C9 C10 C15 -154.9(2)
C15 C10 C11 C12 0.5(4)
C9 C10 C11 C12 173.5(2)
C10 C11 C12 C13 0.6(4)
C11 C12 C13 C14 -1.0(5)
C12 C13 C14 C15 0.3(5)
C13 C14 C15 C10 0.9(4)
C13 C14 C15 C16 177.1(3)
C11 C10 C15 C14 -1.2(4)
C9 C10 C15 C14 -174.3(2)
C11 C10 C15 C16 -177.4(3)
C9 C10 C15 C16 9.6(4)
C14 C15 C16 O2 -116.9(3)
C10 C15 C16 O2 59.3(4)
C14 C15 C16 O3 59.9(3)
C10 C15 C16 O3 -123.9(3)
C8 C7 C18 C23 -124.4(3)
C6 C7 C18 C23 55.0(3)
C8 C7 C18 C19 58.6(4)
C6 C7 C18 C19 -121.9(3)
C23 C18 C19 C20 0.7(4)
C7 C18 C19 C20 177.7(3)
C18 C19 C20 C21 1.3(5)
C19 C20 C21 C22 -1.5(5)
C20 C21 C22 C23 -0.1(5)
C19 C18 C23 C22 -2.4(4)
C7 C18 C23 C22 -179.4(2)
C21 C22 C23 C18 2.1(4)
O2 C16 O3 C17 1.1(5)
C15 C16 O3 C17 -175.7(3)
